data_4037142
loop_
_publ_author_name
'Yao, Hong'
'Zhou, Yu'
'Chen, Xia'
'Zhang, Pengfei'
'Xu, Jinyi'
'Liu, Hong'

_publ_section_title
;
 N-Heterocyclic Carbene Catalytic [4 + 2] Cyclization of
 3-Alkylenyloxindoles with Enals: \g-Carbon Activation for
 Enantioselective Assembly of Spirocarbocyclic Oxindoles.
;
_journal_issue 19
_journal_name_full 'The Journal of organic chemistry'
_journal_page_first 8888
_journal_page_last 8899
_journal_paper_doi 10.1021/acs.joc.6b01596
_journal_volume 81
_journal_year 2016
_chemical_absolute_configuration ad
_chemical_formula_sum 'C27 H20 Br N O3'
_chemical_formula_weight 486.34
_space_group_IT_number 4
_space_group_name_Hall 'P 2yb'
_space_group_name_H-M_alt 'P 1 21 1'
_symmetry_cell_setting monoclinic
_symmetry_space_group_name_H-M 'P 1 21 1'
_atom_sites_solution_hydrogens geom
_atom_sites_solution_primary direct
_atom_sites_solution_secondary difmap
_audit_creation_method SHELXL-97
_cell_angle_alpha 90.00
_cell_angle_beta 110.8110(10)
_cell_angle_gamma 90.00
_cell_formula_units_Z 2
_cell_length_a 10.3634(3)
_cell_length_b 7.8244(2)
_cell_length_c 13.9755(4)
_cell_measurement_temperature 296(2)
_cell_volume 1059.30(5)
_computing_structure_refinement 'SHELXL-97 (Sheldrick, 2008)'
_computing_structure_solution 'SHELXS-97 (Sheldrick, 2008)'
_diffrn_ambient_temperature 296(2)
_diffrn_measured_fraction_theta_full 0.997
_diffrn_measured_fraction_theta_max 0.997
_diffrn_radiation_monochromator graphite
_diffrn_radiation_source 'fine-focus sealed tube'
_diffrn_radiation_type MoK\a
_diffrn_radiation_wavelength 0.71073
_diffrn_reflns_av_R_equivalents 0.0227
_diffrn_reflns_av_sigmaI/netI 0.0329
_diffrn_reflns_limit_h_max 12
_diffrn_reflns_limit_h_min -12
_diffrn_reflns_limit_k_max 9
_diffrn_reflns_limit_k_min -9
_diffrn_reflns_limit_l_max 16
_diffrn_reflns_limit_l_min -16
_diffrn_reflns_number 14515
_diffrn_reflns_theta_full 24.55
_diffrn_reflns_theta_max 24.55
_diffrn_reflns_theta_min 1.56
_exptl_absorpt_coefficient_mu 1.971
_exptl_crystal_colour colourless
_exptl_crystal_density_diffrn 1.525
_exptl_crystal_density_method 'not measured'
_exptl_crystal_description block
_exptl_crystal_F_000 496
_exptl_crystal_size_max 0.2
_exptl_crystal_size_mid 0.1
_exptl_crystal_size_min 0.1
_refine_diff_density_max 0.183
_refine_diff_density_min -0.142
_refine_diff_density_rms 0.032
_refine_ls_abs_structure_details 'Flack H D (1983), Acta Cryst. A39, 876-881'
_refine_ls_abs_structure_Flack 0.012(5)
_refine_ls_extinction_method none
_refine_ls_goodness_of_fit_ref 1.038
_refine_ls_hydrogen_treatment mixed
_refine_ls_matrix_type full
_refine_ls_number_parameters 290
_refine_ls_number_reflns 3463
_refine_ls_number_restraints 1
_refine_ls_restrained_S_all 1.038
_refine_ls_R_factor_all 0.0189
_refine_ls_R_factor_gt 0.0176
_refine_ls_shift/su_max 0.000
_refine_ls_shift/su_mean 0.000
_refine_ls_structure_factor_coef Fsqd
_refine_ls_weighting_details 'calc w=1/[\s^2^(Fo^2^)+(0.0172P)^2^+0.0000P] where P=(Fo^2^+2Fc^2^)/3'
_refine_ls_weighting_scheme calc
_refine_ls_wR_factor_gt 0.0429
_refine_ls_wR_factor_ref 0.0432
_reflns_number_gt 3329
_reflns_number_total 3463
_reflns_threshold_expression >2sigma(I)
_cod_data_source_file jo6b01596_si_004.cif
_cod_data_source_block mo_2015152_0m
_cod_original_sg_symbol_H-M P21
_cod_database_code 4037142

loop_
_symmetry_equiv_pos_as_xyz
'x, y, z'
'-x, y+1/2, -z'

loop_
_atom_site_label
_atom_site_type_symbol
_atom_site_fract_x
_atom_site_fract_y
_atom_site_fract_z
_atom_site_U_iso_or_equiv
_atom_site_adp_type
_atom_site_occupancy
_atom_site_symmetry_multiplicity
_atom_site_calc_flag
_atom_site_refinement_flags
Br1 Br 0.295423(17) -0.75151(3) 0.070091(13) 0.03379(7) Uani 1 1 d .
O3 O 0.71300(12) 0.27376(18) 0.32370(10) 0.0291(3) Uani 1 1 d .
O1 O 1.01384(12) 0.2270(2) 0.47371(9) 0.0294(3) Uani 1 1 d .
O2 O 1.09199(13) -0.11846(17) 0.20859(10) 0.0273(3) Uani 1 1 d .
N1 N 1.04520(15) 0.37354(19) 0.34075(12) 0.0228(4) Uani 1 1 d .
C25 C 0.42028(18) -0.5663(3) 0.11888(14) 0.0243(4) Uani 1 1 d .
C26 C 0.38776(19) -0.4354(3) 0.17141(15) 0.0284(5) Uani 1 1 d .
H26 H 0.3051 -0.4379 0.1834 0.034 Uiso 1 1 calc R
C27 C 0.47685(17) -0.3010(3) 0.20623(14) 0.0278(5) Uani 1 1 d .
H27 H 0.4529 -0.2115 0.2404 0.033 Uiso 1 1 calc R
C22 C 0.60402(18) -0.2959(2) 0.19109(13) 0.0208(4) Uani 1 1 d .
C12 C 0.70179(18) -0.1528(2) 0.23104(13) 0.0202(4) Uani 1 1 d .
C11 C 0.84957(18) -0.1818(2) 0.24139(14) 0.0221(4) Uani 1 1 d .
H11A H 0.8554 -0.1773 0.1737 0.027 Uiso 1 1 calc R
H11B H 0.8760 -0.2961 0.2680 0.027 Uiso 1 1 calc R
C10 C 0.95355(17) -0.0558(2) 0.30997(14) 0.0186(4) Uani 1 1 d .
H10 H 0.9723 -0.0884 0.3813 0.022 Uiso 1 1 calc R
C15 C 1.09003(18) -0.0637(2) 0.29009(14) 0.0197(4) Uani 1 1 d .
C16 C 1.21837(19) 0.0046(2) 0.36768(16) 0.0213(4) Uani 1 1 d .
C17 C 1.31344(19) 0.0859(2) 0.33388(16) 0.0264(5) Uani 1 1 d .
H17 H 1.2963 0.0942 0.2641 0.032 Uiso 1 1 calc R
C18 C 1.4334(2) 0.1548(3) 0.40297(17) 0.0348(5) Uani 1 1 d .
H18 H 1.4960 0.2104 0.3797 0.042 Uiso 1 1 calc R
C19 C 1.4595(2) 0.1403(3) 0.50651(16) 0.0345(5) Uani 1 1 d .
H19 H 1.5390 0.1884 0.5532 0.041 Uiso 1 1 calc R
C13 C 0.66084(19) -0.0007(2) 0.25542(15) 0.0246(5) Uani 1 1 d .
H13 H 0.5680 0.0127 0.2461 0.030 Uiso 1 1 calc R
C14 C 0.75199(19) 0.1431(2) 0.29511(14) 0.0229(4) Uani 1 1 d .
C2 C 0.90007(17) 0.1325(2) 0.29540(13) 0.0200(4) Uani 1 1 d .
C3 C 0.90685(16) 0.2222(2) 0.20104(13) 0.0189(4) Uani 1 1 d .
C4 C 0.84251(19) 0.1904(2) 0.09793(14) 0.0243(4) Uani 1 1 d .
H4 H 0.7830 0.0979 0.0755 0.029 Uiso 1 1 calc R
C5 C 0.8682(2) 0.2994(2) 0.02810(16) 0.0287(5) Uani 1 1 d .
H5 H 0.8261 0.2788 -0.0417 0.034 Uiso 1 1 calc R
C6 C 0.9552(2) 0.4370(3) 0.06110(16) 0.0292(5) Uani 1 1 d .
H6 H 0.9712 0.5079 0.0130 0.035 Uiso 1 1 calc R
C7 C 1.01970(19) 0.4726(2) 0.16443(16) 0.0260(5) Uani 1 1 d .
H7 H 1.0775 0.5667 0.1865 0.031 Uiso 1 1 calc R
C8 C 0.99469(18) 0.3629(2) 0.23328(14) 0.0219(4) Uani 1 1 d .
C1 C 0.99188(16) 0.2466(3) 0.38288(13) 0.0225(4) Uani 1 1 d .
C9 C 1.1504(2) 0.4916(3) 0.40142(18) 0.0349(5) Uani 1 1 d .
H9A H 1.1098 0.6019 0.4013 0.052 Uiso 1 1 calc R
H9B H 1.2217 0.5008 0.3727 0.052 Uiso 1 1 calc R
H9C H 1.1895 0.4502 0.4704 0.052 Uiso 1 1 calc R
C21 C 1.2471(2) -0.0116(2) 0.47253(16) 0.0250(4) Uani 1 1 d .
H21 H 1.1850 -0.0670 0.4963 0.030 Uiso 1 1 calc R
C20 C 1.36844(19) 0.0550(3) 0.54112(16) 0.0300(5) Uani 1 1 d .
H20 H 1.3886 0.0421 0.6111 0.036 Uiso 1 1 calc R
C23 C 0.63424(19) -0.4333(2) 0.13941(15) 0.0246(4) Uani 1 1 d .
H23 H 0.7188 -0.4354 0.1302 0.029 Uiso 1 1 calc R
C24 C 0.54324(19) -0.5664(3) 0.10147(15) 0.0265(4) Uani 1 1 d .
H24 H 0.5643 -0.6545 0.0648 0.032 Uiso 1 1 calc R

loop_
_atom_site_aniso_label
_atom_site_aniso_U_11
_atom_site_aniso_U_22
_atom_site_aniso_U_33
_atom_site_aniso_U_23
_atom_site_aniso_U_13
_atom_site_aniso_U_12
Br1 0.03200(10) 0.03604(11) 0.03091(11) -0.00402(11) 0.00821(8) -0.01457(11)
O3 0.0313(7) 0.0228(9) 0.0371(8) -0.0071(7) 0.0168(6) 0.0029(6)
O1 0.0353(7) 0.0330(9) 0.0213(7) -0.0069(8) 0.0120(5) -0.0004(7)
O2 0.0297(7) 0.0300(8) 0.0261(8) -0.0081(6) 0.0147(6) -0.0040(6)
N1 0.0244(8) 0.0182(8) 0.0268(9) -0.0049(7) 0.0102(7) -0.0022(7)
C25 0.0223(10) 0.0267(11) 0.0180(10) 0.0030(9) -0.0002(8) -0.0061(8)
C26 0.0206(10) 0.0361(12) 0.0302(12) -0.0021(10) 0.0110(9) -0.0043(9)
C27 0.0216(9) 0.0334(14) 0.0298(11) -0.0036(9) 0.0107(8) 0.0005(8)
C22 0.0226(9) 0.0217(11) 0.0176(9) 0.0051(8) 0.0066(8) 0.0003(7)
C12 0.0225(10) 0.0240(10) 0.0147(10) 0.0025(8) 0.0074(8) -0.0015(8)
C11 0.0235(10) 0.0174(9) 0.0259(11) -0.0018(8) 0.0094(9) 0.0005(8)
C10 0.0220(9) 0.0167(9) 0.0183(10) 0.0019(8) 0.0088(8) 0.0012(8)
C15 0.0259(10) 0.0120(8) 0.0230(11) 0.0028(8) 0.0108(8) 0.0009(8)
C16 0.0204(10) 0.0176(9) 0.0273(12) 0.0009(8) 0.0101(9) 0.0038(8)
C17 0.0276(10) 0.0285(11) 0.0280(11) -0.0027(9) 0.0158(9) -0.0028(9)
C18 0.0272(11) 0.0348(12) 0.0470(14) -0.0084(11) 0.0189(10) -0.0072(9)
C19 0.0231(11) 0.0355(12) 0.0392(13) -0.0083(11) 0.0040(10) -0.0040(9)
C13 0.0204(10) 0.0255(11) 0.0304(12) 0.0016(9) 0.0120(9) 0.0020(8)
C14 0.0269(10) 0.0228(11) 0.0198(10) 0.0035(9) 0.0094(8) 0.0026(8)
C2 0.0234(10) 0.0172(9) 0.0221(10) -0.0018(8) 0.0115(8) -0.0008(8)
C3 0.0222(8) 0.0156(11) 0.0219(9) -0.0009(9) 0.0115(7) 0.0031(8)
C4 0.0255(10) 0.0230(10) 0.0261(11) -0.0020(8) 0.0110(9) 0.0019(8)
C5 0.0333(11) 0.0309(13) 0.0250(11) 0.0044(9) 0.0142(9) 0.0079(8)
C6 0.0328(11) 0.0271(11) 0.0356(13) 0.0138(10) 0.0219(10) 0.0102(9)
C7 0.0242(10) 0.0187(10) 0.0426(14) 0.0012(9) 0.0210(10) 0.0003(8)
C8 0.0238(10) 0.0165(10) 0.0286(11) -0.0019(9) 0.0134(9) 0.0048(8)
C1 0.0240(8) 0.0201(8) 0.0258(10) -0.0055(12) 0.0117(7) 0.0015(11)
C9 0.0316(12) 0.0271(12) 0.0429(14) -0.0078(10) 0.0096(11) -0.0091(10)
C21 0.0257(10) 0.0251(11) 0.0248(12) -0.0001(9) 0.0097(9) -0.0008(8)
C20 0.0270(11) 0.0317(12) 0.0265(12) -0.0004(9) 0.0035(9) 0.0003(9)
C23 0.0193(9) 0.0261(11) 0.0285(11) 0.0024(9) 0.0087(9) -0.0010(8)
C24 0.0273(10) 0.0251(10) 0.0287(11) -0.0025(9) 0.0119(9) -0.0025(9)

loop_
_atom_type_symbol
_atom_type_description
_atom_type_scat_dispersion_real
_atom_type_scat_dispersion_imag
_atom_type_scat_source
C C 0.0033 0.0016 'International Tables Vol C Tables 4.2.6.8 and 6.1.1.4'
H H 0.0000 0.0000 'International Tables Vol C Tables 4.2.6.8 and 6.1.1.4'
N N 0.0061 0.0033 'International Tables Vol C Tables 4.2.6.8 and 6.1.1.4'
O O 0.0106 0.0060 'International Tables Vol C Tables 4.2.6.8 and 6.1.1.4'
Br Br -0.2901 2.4595 'International Tables Vol C Tables 4.2.6.8 and 6.1.1.4'

loop_
_geom_angle_atom_site_label_1
_geom_angle_atom_site_label_2
_geom_angle_atom_site_label_3
_geom_angle
C1 N1 C8 111.28(14)
C1 N1 C9 123.07(16)
C8 N1 C9 125.38(16)
C26 C25 C24 120.87(17)
C26 C25 Br1 119.76(14)
C24 C25 Br1 119.36(15)
C27 C26 C25 120.09(17)
C27 C26 H26 120.0
C25 C26 H26 120.0
C26 C27 C22 121.12(18)
C26 C27 H27 119.4
C22 C27 H27 119.4
C23 C22 C27 116.86(16)
C23 C22 C12 122.03(15)
C27 C22 C12 121.09(16)
C13 C12 C22 121.93(16)
C13 C12 C11 120.69(17)
C22 C12 C11 117.36(16)
C12 C11 C10 115.59(15)
C12 C11 H11A 108.4
C10 C11 H11A 108.4
C12 C11 H11B 108.4
C10 C11 H11B 108.4
H11A C11 H11B 107.4
C11 C10 C15 110.55(14)
C11 C10 C2 112.94(14)
C15 C10 C2 108.75(14)
C11 C10 H10 108.2
C15 C10 H10 108.2
C2 C10 H10 108.2
O2 C15 C16 119.92(16)
O2 C15 C10 120.21(16)
C16 C15 C10 119.78(16)
C17 C16 C21 119.14(19)
C17 C16 C15 118.42(17)
C21 C16 C15 122.44(17)
C18 C17 C16 120.72(19)
C18 C17 H17 119.6
C16 C17 H17 119.6
C19 C18 C17 119.52(19)
C19 C18 H18 120.2
C17 C18 H18 120.2
C20 C19 C18 120.36(19)
C20 C19 H19 119.8
C18 C19 H19 119.8
C12 C13 C14 124.23(17)
C12 C13 H13 117.9
C14 C13 H13 117.9
O3 C14 C13 122.08(16)
O3 C14 C2 119.50(17)
C13 C14 C2 118.34(16)
C3 C2 C14 109.12(14)
C3 C2 C1 102.44(14)
C14 C2 C1 107.80(14)
C3 C2 C10 115.20(14)
C14 C2 C10 111.07(14)
C1 C2 C10 110.67(15)
C4 C3 C8 119.79(17)
C4 C3 C2 132.12(17)
C8 C3 C2 108.08(15)
C3 C4 C5 118.75(18)
C3 C4 H4 120.6
C5 C4 H4 120.6
C6 C5 C4 120.73(18)
C6 C5 H5 119.6
C4 C5 H5 119.6
C5 C6 C7 121.52(18)
C5 C6 H6 119.2
C7 C6 H6 119.2
C8 C7 C6 117.40(18)
C8 C7 H7 121.3
C6 C7 H7 121.3
C7 C8 C3 121.81(17)
C7 C8 N1 128.07(17)
C3 C8 N1 110.09(15)
O1 C1 N1 125.90(19)
O1 C1 C2 126.1(2)
N1 C1 C2 108.04(14)
N1 C9 H9A 109.5
N1 C9 H9B 109.5
H9A C9 H9B 109.5
N1 C9 H9C 109.5
H9A C9 H9C 109.5
H9B C9 H9C 109.5
C20 C21 C16 119.75(18)
C20 C21 H21 120.1
C16 C21 H21 120.1
C19 C20 C21 120.46(19)
C19 C20 H20 119.8
C21 C20 H20 119.8
C24 C23 C22 122.28(17)
C24 C23 H23 118.9
C22 C23 H23 118.9
C23 C24 C25 118.72(18)
C23 C24 H24 120.6
C25 C24 H24 120.6

loop_
_geom_bond_atom_site_label_1
_geom_bond_atom_site_label_2
_geom_bond_distance
Br1 C25 1.9004(18)
O3 C14 1.218(2)
O1 C1 1.2172(19)
O2 C15 1.224(2)
N1 C1 1.367(3)
N1 C8 1.407(2)
N1 C9 1.451(3)
C25 C26 1.370(3)
C25 C24 1.380(3)
C26 C27 1.370(3)
C26 H26 0.9300
C27 C22 1.408(2)
C27 H27 0.9300
C22 C23 1.391(2)
C22 C12 1.480(2)
C12 C13 1.347(3)
C12 C11 1.504(2)
C11 C10 1.523(2)
C11 H11A 0.9700
C11 H11B 0.9700
C10 C15 1.536(2)
C10 C2 1.561(3)
C10 H10 0.9800
C15 C16 1.485(3)
C16 C17 1.389(3)
C16 C21 1.393(3)
C17 C18 1.384(3)
C17 H17 0.9300
C18 C19 1.379(3)
C18 H18 0.9300
C19 C20 1.376(3)
C19 H19 0.9300
C13 C14 1.447(3)
C13 H13 0.9300
C14 C2 1.535(2)
C2 C3 1.518(2)
C2 C1 1.540(3)
C3 C4 1.378(2)
C3 C8 1.397(2)
C4 C5 1.391(3)
C4 H4 0.9300
C5 C6 1.375(3)
C5 H5 0.9300
C6 C7 1.387(3)
C6 H6 0.9300
C7 C8 1.381(3)
C7 H7 0.9300
C9 H9A 0.9600
C9 H9B 0.9600
C9 H9C 0.9600
C21 C20 1.384(3)
C21 H21 0.9300
C20 H20 0.9300
C23 C24 1.378(3)
C23 H23 0.9300
C24 H24 0.9300

loop_
_geom_torsion_atom_site_label_1
_geom_torsion_atom_site_label_2
_geom_torsion_atom_site_label_3
_geom_torsion_atom_site_label_4
_geom_torsion
C24 C25 C26 C27 0.9(3)
Br1 C25 C26 C27 -179.57(15)
C25 C26 C27 C22 -1.4(3)
C26 C27 C22 C23 0.0(3)
C26 C27 C22 C12 -178.41(17)
C23 C22 C12 C13 161.52(18)
C27 C22 C12 C13 -20.1(3)
C23 C22 C12 C11 -17.1(3)
C27 C22 C12 C11 161.25(17)
C13 C12 C11 C10 18.5(3)
C22 C12 C11 C10 -162.89(16)
C12 C11 C10 C15 -163.27(15)
C12 C11 C10 C2 -41.2(2)
C11 C10 C15 O2 22.6(2)
C2 C10 C15 O2 -101.97(19)
C11 C10 C15 C16 -160.96(16)
C2 C10 C15 C16 74.5(2)
O2 C15 C16 C17 32.6(3)
C10 C15 C16 C17 -143.84(17)
O2 C15 C16 C21 -146.67(18)
C10 C15 C16 C21 36.8(3)
C21 C16 C17 C18 -1.9(3)
C15 C16 C17 C18 178.74(18)
C16 C17 C18 C19 0.9(3)
C17 C18 C19 C20 1.3(3)
C22 C12 C13 C14 179.73(17)
C11 C12 C13 C14 -1.7(3)
C12 C13 C14 O3 -174.12(19)
C12 C13 C14 C2 9.2(3)
O3 C14 C2 C3 -80.1(2)
C13 C14 C2 C3 96.67(19)
O3 C14 C2 C1 30.4(2)
C13 C14 C2 C1 -152.80(17)
O3 C14 C2 C10 151.83(17)
C13 C14 C2 C10 -31.4(2)
C11 C10 C2 C3 -78.05(18)
C15 C10 C2 C3 45.1(2)
C11 C10 C2 C14 46.65(19)
C15 C10 C2 C14 169.76(15)
C11 C10 C2 C1 166.36(14)
C15 C10 C2 C1 -70.53(18)
C14 C2 C3 C4 -62.4(2)
C1 C2 C3 C4 -176.49(17)
C10 C2 C3 C4 63.3(2)
C14 C2 C3 C8 115.92(16)
C1 C2 C3 C8 1.85(17)
C10 C2 C3 C8 -118.37(16)
C8 C3 C4 C5 0.7(2)
C2 C3 C4 C5 178.90(17)
C3 C4 C5 C6 -0.6(3)
C4 C5 C6 C7 -0.2(3)
C5 C6 C7 C8 0.9(3)
C6 C7 C8 C3 -0.7(3)
C6 C7 C8 N1 -178.63(17)
C4 C3 C8 C7 -0.1(2)
C2 C3 C8 C7 -178.67(16)
C4 C3 C8 N1 178.18(15)
C2 C3 C8 N1 -0.41(18)
C1 N1 C8 C7 176.65(17)
C9 N1 C8 C7 -9.1(3)
C1 N1 C8 C3 -1.5(2)
C9 N1 C8 C3 172.78(17)
C8 N1 C1 O1 -177.70(18)
C9 N1 C1 O1 7.9(3)
C8 N1 C1 C2 2.67(19)
C9 N1 C1 C2 -171.75(16)
C3 C2 C1 O1 177.65(18)
C14 C2 C1 O1 62.6(2)
C10 C2 C1 O1 -59.0(2)
C3 C2 C1 N1 -2.71(18)
C14 C2 C1 N1 -117.74(16)
C10 C2 C1 N1 120.61(16)
C17 C16 C21 C20 0.8(3)
C15 C16 C21 C20 -179.89(18)
C18 C19 C20 C21 -2.5(3)
C16 C21 C20 C19 1.4(3)
C27 C22 C23 C24 2.0(3)
C12 C22 C23 C24 -179.57(17)
C22 C23 C24 C25 -2.6(3)
C26 C25 C24 C23 1.0(3)
Br1 C25 C24 C23 -178.46(14)
